data_2203309
loop_
_publ_author_name
'Sakai, Ken'
'Sakai, Itsuki'
'Draper, Neil D.'
'Leznoff, Daniel B.'

_publ_section_title
;
 Di-\m-\a-pyrrolidinonato-bis[<i>cis</i>-diammineplatinum(II)] sulfate
 monohydrate as a head-to-head isomer
;
_journal_issue 3
_journal_name_full 'Acta Crystallographica Section E'
_journal_page_first m273
_journal_page_last m276
_journal_paper_doi 10.1107/S1600536804002442
_journal_volume 60
_journal_year 2004
_chemical_formula_iupac '[Pt2 (C4 H6 N O)2 (N H3)4] (S O4), H2 O'
_chemical_formula_moiety 'C8 H24 N6 O2 Pt2 2+, S O4 2-, H2 O'
_chemical_formula_sum 'C8 H26 N6 O7 Pt2 S'
_chemical_formula_weight 740.59
_chemical_name_systematic
;
Di-\m-\a-pyrrolidinonato-bis[cis-diammineplatinum(II)] sulfate hydrate
;
_space_group_IT_number 2
_symmetry_cell_setting triclinic
_symmetry_space_group_name_Hall '-P 1'
_symmetry_space_group_name_H-M 'P -1'
_atom_sites_solution_hydrogens geom
_atom_sites_solution_primary direct
_atom_sites_solution_secondary difmap
_cell_angle_alpha 99.569(10)
_cell_angle_beta 93.538(10)
_cell_angle_gamma 95.146(10)
_cell_formula_units_Z 2
_cell_length_a 6.859(2)
_cell_length_b 10.229(2)
_cell_length_c 12.896(2)
_cell_measurement_reflns_used 1567
_cell_measurement_temperature 293(2)
_cell_measurement_theta_max 68.24
_cell_measurement_theta_min 5.13
_cell_volume 885.9(3)
_computing_cell_refinement PROCESS-AUTO
_computing_data_collection 'PROCESS-AUTO (Rigaku, 1998)'
_computing_data_reduction PROCESS-AUTO
_computing_molecular_graphics 'KENX (Sakai, 2002)'
_computing_publication_material
;
SHELXL97, TEXSAN (Molecular Structure Corporation, 2001),
KENX and ORTEPII (Johnson, 1976)
;
_computing_structure_refinement 'SHELXL97 (Sheldrick, 1997)'
_computing_structure_solution 'SHELXS97 (Sheldrick, 1997)'
_diffrn_ambient_temperature 293(2)
_diffrn_measured_fraction_theta_full 0.928
_diffrn_measured_fraction_theta_max 0.928
_diffrn_measurement_device 'Rigaku R-AXIS RAPID'
_diffrn_measurement_method \w
_diffrn_radiation_monochromator graphite
_diffrn_radiation_source 'fine-focus sealed tube'
_diffrn_radiation_type CuK\a
_diffrn_radiation_wavelength 1.54180
_diffrn_reflns_av_R_equivalents 0.072
_diffrn_reflns_av_sigmaI/netI 0.0948
_diffrn_reflns_limit_h_max 7
_diffrn_reflns_limit_h_min -7
_diffrn_reflns_limit_k_max 12
_diffrn_reflns_limit_k_min -12
_diffrn_reflns_limit_l_max 15
_diffrn_reflns_limit_l_min -15
_diffrn_reflns_number 3014
_diffrn_reflns_theta_full 68.24
_diffrn_reflns_theta_max 68.24
_diffrn_reflns_theta_min 5.13
_diffrn_standards_decay_% 0
_diffrn_standards_interval_count 0
_diffrn_standards_interval_time 0
_diffrn_standards_number 0
_exptl_absorpt_coefficient_mu 30.633
_exptl_absorpt_correction_T_max 0.465
_exptl_absorpt_correction_T_min 0.098
_exptl_absorpt_correction_type multi-scan
_exptl_absorpt_process_details '(ABSCOR; Higashi, 1995)'
_exptl_crystal_colour colorless
_exptl_crystal_density_diffrn 2.777
_exptl_crystal_density_meas ?
_exptl_crystal_density_method .
_exptl_crystal_description needle
_exptl_crystal_F_000 688
_exptl_crystal_size_max 0.13
_exptl_crystal_size_mid 0.050
_exptl_crystal_size_min 0.025
_refine_diff_density_max 2.520
_refine_diff_density_min -2.148
_refine_ls_extinction_coef 0.00037(8)
_refine_ls_extinction_expression Fc^*^=kFc[1+0.001xFc^2^\l^3^/sin(2\q)]^-1/4^
_refine_ls_extinction_method SHELXL97
_refine_ls_goodness_of_fit_ref 1.050
_refine_ls_hydrogen_treatment constr
_refine_ls_matrix_type full
_refine_ls_number_parameters 222
_refine_ls_number_reflns 3014
_refine_ls_number_restraints 0
_refine_ls_restrained_S_all 1.050
_refine_ls_R_factor_all 0.0827
_refine_ls_R_factor_gt 0.0537
_refine_ls_shift/su_max 0.000
_refine_ls_shift/su_mean 0.000
_refine_ls_structure_factor_coef Fsqd
_refine_ls_weighting_details 'calc w = 1/[\s^2^(Fo^2^)+(0.0513P)^2^] where P = (Fo^2^+2Fc^2^)/3'
_refine_ls_weighting_scheme calc
_refine_ls_wR_factor_gt 0.1170
_refine_ls_wR_factor_ref 0.1265
_reflns_number_gt 2176
_reflns_number_total 3014
_reflns_threshold_expression I>2\s(I)
_cod_data_source_file lh6164.cif
_cod_data_source_block I
_cod_depositor_comments
;
The following automatic conversions were performed:
'_symmetry_cell_setting' value 'Triclinic' changed to 'triclinic'
according to '/home/saulius/struct/CIF-dictionaries/cif_core.dic'
dictionary named 'cif_core.dic' version 2.4.1 from 2010-06-29.

Automatic conversion script
Id: cif_fix_enum 1527 2010-12-29 10:47:43Z saulius 

The following automatic conversions were performed:

'_symmetry_cell_setting' value 'Triclinic' changed to 'triclinic'
according to /home/saulius/struct/CIF-dictionaries/cif_core.dic
dictionary named 'cif_core.dic' version 2.4.1 from 2010-06-29.

Automatic conversion script
Id: cif_fix_values 1715 2011-07-08 13:25:40Z adriana 
;
_cod_original_cell_volume 885.8(3)
_cod_database_code 2203309
_cod_database_fobs_code 2203309

loop_
_symmetry_equiv_pos_as_xyz
'x, y, z'
'-x, -y, -z'

loop_
_atom_site_label
_atom_site_fract_x
_atom_site_fract_y
_atom_site_fract_z
_atom_site_U_iso_or_equiv
_atom_site_adp_type
_atom_site_calc_flag
_atom_site_refinement_flags
_atom_site_occupancy
_atom_site_type_symbol
Pt1 0.36898(10) 0.27545(7) 0.11499(5) 0.0357(2) Uani d . 1 Pt
Pt2 0.04202(10) 0.32841(6) 0.25238(5) 0.0320(2) Uani d . 1 Pt
S1 -0.2172(6) 0.2402(4) -0.1152(3) 0.0352(9) Uani d . 1 S
O1 0.4881(18) 0.4458(12) 0.2083(9) 0.047(3) Uani d . 1 O
O2 0.4409(17) 0.1671(12) 0.2256(10) 0.048(3) Uani d . 1 O
O3 -0.422(2) 0.2011(19) -0.1427(13) 0.090(6) Uani d . 1 O
O4 -0.136(2) 0.1445(13) -0.0575(11) 0.066(4) Uani d . 1 O
O5 -0.108(2) 0.2489(13) -0.2066(11) 0.062(4) Uani d . 1 O
O6 -0.197(3) 0.3696(13) -0.0458(11) 0.081(5) Uani d . 1 O
O7 0.202(2) 0.0886(14) -0.2468(12) 0.065(4) Uani d . 1 O
N1 0.238(2) 0.4775(13) 0.3212(10) 0.037(3) Uani d . 1 N
N2 0.174(2) 0.2013(14) 0.3256(11) 0.039(3) Uani d . 1 N
N3 0.315(2) 0.3740(12) -0.0046(11) 0.042(3) Uani d . 1 N
H3A 0.4071 0.3624 -0.0498 0.062 Uiso calc R 1 H
H3B 0.3150 0.4605 0.0207 0.062 Uiso calc R 1 H
H3C 0.1978 0.3427 -0.0376 0.062 Uiso calc R 1 H
N4 0.277(2) 0.1081(14) 0.0149(11) 0.048(4) Uani d . 1 N
H4A 0.3661 0.0910 -0.0317 0.072 Uiso calc R 1 H
H4B 0.1635 0.1176 -0.0189 0.072 Uiso calc R 1 H
H4C 0.2607 0.0409 0.0504 0.072 Uiso calc R 1 H
N5 -0.0889(17) 0.4588(14) 0.1751(11) 0.037(3) Uani d . 1 N
H5A -0.0036 0.5292 0.1735 0.056 Uiso calc R 1 H
H5B -0.1921 0.4851 0.2084 0.056 Uiso calc R 1 H
H5C -0.1283 0.4191 0.1094 0.056 Uiso calc R 1 H
N6 -0.1564(19) 0.1773(14) 0.1783(12) 0.042(3) Uani d . 1 N
H6A -0.1353 0.1594 0.1102 0.063 Uiso calc R 1 H
H6B -0.2772 0.2012 0.1849 0.063 Uiso calc R 1 H
H6C -0.1436 0.1051 0.2072 0.063 Uiso calc R 1 H
C1 0.413(2) 0.5057(16) 0.2883(13) 0.038(4) Uani d . 1 C
C2 0.522(3) 0.6238(18) 0.3557(15) 0.058(6) Uani d . 1 C
H2A 0.5483 0.6952 0.3160 0.069 Uiso calc R 1 H
H2B 0.6455 0.6017 0.3858 0.069 Uiso calc R 1 H
C3 0.384(3) 0.663(2) 0.4410(17) 0.072(6) Uani d . 1 C
H3D 0.4441 0.6542 0.5094 0.086 Uiso calc R 1 H
H3E 0.3566 0.7543 0.4431 0.086 Uiso calc R 1 H
C4 0.198(3) 0.571(2) 0.4151(16) 0.061(6) Uani d . 1 C
H4D 0.1702 0.5242 0.4730 0.073 Uiso calc R 1 H
H4E 0.0881 0.6197 0.4001 0.073 Uiso calc R 1 H
C5 0.331(2) 0.1455(16) 0.2985(13) 0.036(4) Uani d . 1 C
C6 0.389(3) 0.0468(16) 0.3669(13) 0.043(4) Uani d . 1 C
H6D 0.5144 0.0758 0.4064 0.052 Uiso calc R 1 H
H6E 0.3927 -0.0413 0.3258 0.052 Uiso calc R 1 H
C7 0.217(3) 0.051(2) 0.4399(15) 0.065(6) Uani d . 1 C
H7A 0.1442 -0.0368 0.4304 0.078 Uiso calc R 1 H
H7B 0.2690 0.0742 0.5130 0.078 Uiso calc R 1 H
C8 0.084(3) 0.1494(18) 0.4150(13) 0.043(4) Uani d . 1 C
H8A 0.0811 0.2202 0.4749 0.052 Uiso calc R 1 H
H8B -0.0479 0.1077 0.3942 0.052 Uiso calc R 1 H

loop_
_atom_site_aniso_label
_atom_site_aniso_U_11
_atom_site_aniso_U_22
_atom_site_aniso_U_33
_atom_site_aniso_U_12
_atom_site_aniso_U_13
_atom_site_aniso_U_23
Pt1 0.0335(5) 0.0343(4) 0.0410(4) 0.0056(3) 0.0039(3) 0.0096(3)
Pt2 0.0297(5) 0.0340(4) 0.0342(4) 0.0050(3) -0.0005(3) 0.0112(3)
S1 0.039(3) 0.034(2) 0.0329(18) 0.0071(17) 0.0009(17) 0.0064(15)
O1 0.043(8) 0.046(7) 0.050(7) 0.007(6) 0.000(6) -0.003(6)
O2 0.045(8) 0.054(8) 0.051(7) 0.019(6) 0.009(6) 0.025(6)
O3 0.035(9) 0.146(16) 0.077(11) -0.001(9) 0.006(8) -0.010(10)
O4 0.095(12) 0.050(8) 0.060(8) 0.017(8) 0.000(8) 0.027(7)
O5 0.078(10) 0.053(8) 0.063(8) 0.026(7) 0.023(8) 0.022(7)
O6 0.140(15) 0.039(8) 0.061(9) 0.008(9) 0.002(10) 0.001(7)
O7 0.055(9) 0.061(9) 0.077(10) 0.011(7) 0.014(7) -0.002(7)
N1 0.032(9) 0.042(8) 0.037(7) 0.005(6) -0.003(6) 0.007(6)
N2 0.030(9) 0.043(8) 0.044(8) 0.009(6) 0.001(6) 0.003(6)
N3 0.056(10) 0.026(7) 0.045(8) 0.011(6) 0.010(7) 0.006(6)
N4 0.065(11) 0.045(9) 0.038(7) 0.007(7) -0.002(7) 0.017(6)
N5 0.009(7) 0.061(9) 0.049(8) 0.010(6) 0.000(6) 0.024(7)
N6 0.023(8) 0.051(9) 0.056(9) 0.003(6) -0.002(6) 0.020(7)
C1 0.023(10) 0.043(10) 0.046(9) 0.000(7) -0.016(8) 0.011(8)
C2 0.068(15) 0.041(10) 0.053(11) -0.027(9) -0.017(10) 0.001(9)
C3 0.083(17) 0.063(14) 0.058(12) -0.004(12) -0.003(12) -0.014(11)
C4 0.072(15) 0.051(12) 0.062(12) 0.029(11) 0.014(11) -0.004(10)
C5 0.026(10) 0.035(9) 0.048(9) 0.005(7) -0.009(8) 0.012(7)
C6 0.059(13) 0.030(9) 0.041(9) 0.013(8) -0.015(8) 0.008(7)
C7 0.075(15) 0.090(16) 0.045(10) 0.016(12) 0.021(10) 0.049(11)
C8 0.043(11) 0.055(11) 0.038(9) 0.013(9) 0.012(8) 0.017(8)

loop_
_atom_type_symbol
_atom_type_description
_atom_type_scat_dispersion_real
_atom_type_scat_dispersion_imag
_atom_type_scat_source
Pt Pt -4.5932 6.9264 'International Tables Vol C Tables 4.2.6.8 and 6.1.1.4'
S S 0.3331 0.5567 'International Tables Vol C Tables 4.2.6.8 and 6.1.1.4'
O O 0.0492 0.0322 'International Tables Vol C Tables 4.2.6.8 and 6.1.1.4'
N N 0.0311 0.0180 'International Tables Vol C Tables 4.2.6.8 and 6.1.1.4'
C C 0.0181 0.0091 'International Tables Vol C Tables 4.2.6.8 and 6.1.1.4'
H H 0.0000 0.0000 'International Tables Vol C Tables 4.2.6.8 and 6.1.1.4'

loop_
_geom_angle_atom_site_label_1
_geom_angle_atom_site_label_2
_geom_angle_atom_site_label_3
_geom_angle
_geom_angle_publ_flag
N4 Pt1 O2 89.7(5) yes
N4 Pt1 N3 87.3(5) yes
O2 Pt1 N3 174.4(5) yes
N4 Pt1 O1 174.0(5) yes
O2 Pt1 O1 91.5(5) yes
N3 Pt1 O1 91.0(5) yes
N2 Pt2 N1 91.0(5) yes
N2 Pt2 N5 178.8(5) yes
N1 Pt2 N5 88.7(5) yes
N2 Pt2 N6 89.8(5) yes
N1 Pt2 N6 178.4(5) yes
N5 Pt2 N6 90.4(5) yes
N4 Pt1 Pt2 105.7(4) yes
O2 Pt1 Pt2 81.2(3) yes
N3 Pt1 Pt2 104.1(4) yes
O1 Pt1 Pt2 80.3(4) yes
N2 Pt2 Pt1 79.9(4) yes
N1 Pt2 Pt1 80.9(4) yes
N5 Pt2 Pt1 98.9(4) yes
N6 Pt2 Pt1 97.9(4) yes
O3 S1 O5 112.5(9) ?
O3 S1 O4 109.3(10) ?
O5 S1 O4 109.0(8) ?
O3 S1 O6 108.2(10) ?
O5 S1 O6 109.6(9) ?
O4 S1 O6 108.1(8) ?
C1 O1 Pt1 125.3(11) ?
C5 O2 Pt1 123.3(10) ?
C1 N1 C4 112.8(15) ?
C1 N1 Pt2 125.2(11) ?
C4 N1 Pt2 122.0(13) ?
C5 N2 C8 112.8(13) ?
C5 N2 Pt2 126.4(12) ?
C8 N2 Pt2 120.6(10) ?
Pt1 N3 H3A 109.5 ?
Pt1 N3 H3B 109.5 ?
H3A N3 H3B 109.5 ?
Pt1 N3 H3C 109.5 ?
H3A N3 H3C 109.5 ?
H3B N3 H3C 109.5 ?
Pt1 N4 H4A 109.5 ?
Pt1 N4 H4B 109.5 ?
H4A N4 H4B 109.5 ?
Pt1 N4 H4C 109.5 ?
H4A N4 H4C 109.5 ?
H4B N4 H4C 109.5 ?
Pt2 N5 H5A 109.5 ?
Pt2 N5 H5B 109.5 ?
H5A N5 H5B 109.5 ?
Pt2 N5 H5C 109.5 ?
H5A N5 H5C 109.5 ?
H5B N5 H5C 109.5 ?
Pt2 N6 H6A 109.5 ?
Pt2 N6 H6B 109.5 ?
H6A N6 H6B 109.5 ?
Pt2 N6 H6C 109.5 ?
H6A N6 H6C 109.5 ?
H6B N6 H6C 109.5 ?
O1 C1 N1 127.8(15) ?
O1 C1 C2 120.2(16) ?
N1 C1 C2 112.0(16) ?
C1 C2 C3 103.4(16) ?
C1 C2 H2A 111.1 ?
C3 C2 H2A 111.1 ?
C1 C2 H2B 111.1 ?
C3 C2 H2B 111.1 ?
H2A C2 H2B 109.0 ?
C4 C3 C2 107.7(16) ?
C4 C3 H3D 110.2 ?
C2 C3 H3D 110.2 ?
C4 C3 H3E 110.2 ?
C2 C3 H3E 110.2 ?
H3D C3 H3E 108.5 ?
N1 C4 C3 104.0(16) ?
N1 C4 H4D 111.0 ?
C3 C4 H4D 111.0 ?
N1 C4 H4E 111.0 ?
C3 C4 H4E 111.0 ?
H4D C4 H4E 109.0 ?
O2 C5 N2 128.5(15) ?
O2 C5 C6 117.8(15) ?
N2 C5 C6 113.7(16) ?
C5 C6 C7 100.0(13) ?
C5 C6 H6D 111.8 ?
C7 C6 H6D 111.8 ?
C5 C6 H6E 111.8 ?
C7 C6 H6E 111.8 ?
H6D C6 H6E 109.5 ?
C8 C7 C6 110.1(13) ?
C8 C7 H7A 109.6 ?
C6 C7 H7A 109.6 ?
C8 C7 H7B 109.6 ?
C6 C7 H7B 109.6 ?
H7A C7 H7B 108.1 ?
C7 C8 N2 103.3(13) ?
C7 C8 H8A 111.1 ?
N2 C8 H8A 111.1 ?
C7 C8 H8B 111.1 ?
N2 C8 H8B 111.1 ?
H8A C8 H8B 109.1 ?

loop_
_geom_bond_atom_site_label_1
_geom_bond_atom_site_label_2
_geom_bond_site_symmetry_2
_geom_bond_distance
_geom_bond_publ_flag
Pt1 N4 . 1.991(14) yes
Pt1 O2 . 2.011(11) yes
Pt1 N3 . 2.012(12) yes
Pt1 O1 . 2.020(12) yes
Pt2 N2 . 1.978(13) yes
Pt2 N1 . 1.990(14) yes
Pt2 N5 . 2.030(11) yes
Pt2 N6 . 2.031(14) yes
Pt1 Pt2 . 2.9749(11) yes
Pt1 Pt2 1_655 4.7921(16) yes
S1 O3 . 1.431(15) ?
S1 O5 . 1.444(14) ?
S1 O4 . 1.453(12) ?
S1 O6 . 1.460(14) ?
O1 C1 . 1.27(2) ?
O2 C5 . 1.28(2) ?
N1 C1 . 1.32(2) ?
N1 C4 . 1.47(2) ?
N2 C5 . 1.30(2) ?
N2 C8 . 1.49(2) ?
C1 C2 . 1.48(2) ?
C2 C3 . 1.52(3) ?
C3 C4 . 1.50(3) ?
C5 C6 . 1.510(19) ?
C6 C7 . 1.55(3) ?
C7 C8 . 1.48(2) ?
N3 H3A . 0.8900 ?
N3 H3B . 0.8900 ?
N3 H3C . 0.8900 ?
N4 H4A . 0.8900 ?
N4 H4B . 0.8900 ?
N4 H4C . 0.8900 ?
N5 H5A . 0.8900 ?
N5 H5B . 0.8900 ?
N5 H5C . 0.8900 ?
N6 H6A . 0.8900 ?
N6 H6B . 0.8900 ?
N6 H6C . 0.8900 ?
C2 H2A . 0.9700 ?
C2 H2B . 0.9700 ?
C3 H3D . 0.9700 ?
C3 H3E . 0.9700 ?
C4 H4D . 0.9700 ?
C4 H4E . 0.9700 ?
C6 H6D . 0.9700 ?
C6 H6E . 0.9700 ?
C7 H7A . 0.9700 ?
C7 H7B . 0.9700 ?
C8 H8A . 0.9700 ?
C8 H8B . 0.9700 ?

loop_
_geom_contact_atom_site_label_1
_geom_contact_atom_site_label_2
_geom_contact_distance
_geom_contact_site_symmetry_2
_geom_contact_publ_flag
O5 O7 2.820(18) . yes
O7 O3 2.88(2) 1_655 yes

loop_
_geom_hbond_atom_site_label_D
_geom_hbond_atom_site_label_H
_geom_hbond_atom_site_label_A
_geom_hbond_site_symmetry_A
_geom_hbond_distance_DH
_geom_hbond_distance_HA
_geom_hbond_distance_DA
_geom_hbond_angle_DHA
_geom_hbond_publ_flag
N4 H4B O4 . 0.89 2.14 3.00(2) 164 yes
N5 H5C O6 . 0.89 2.00 2.87(2) 167 yes
N6 H6A O4 . 0.89 2.14 3.02(2) 167 yes
N3 H3B O6 2_565 0.89 1.97 2.798(18) 154 yes
N3 H3A O3 1_655 0.89 2.32 3.08(2) 143 yes
N4 H4C O4 2 0.89 2.03 2.829(19) 149 yes
N4 H4A O3 1_655 0.89 2.44 3.18(2) 141 yes
N5 H5A O5 2_565 0.89 2.29 3.12(2) 155 yes
N5 H5A O6 2_565 0.89 2.50 3.23(2) 140 yes
N5 H5B O1 1_455 0.89 2.19 2.954(17) 143 yes
N6 H6C O7 2 0.89 2.14 2.99(2) 161 yes
N6 H6B O2 1_455 0.89 2.05 2.862(18) 151 yes

loop_
_geom_torsion_atom_site_label_1
_geom_torsion_atom_site_label_2
_geom_torsion_atom_site_label_3
_geom_torsion_atom_site_label_4
_geom_torsion
_geom_torsion_publ_flag
O2 Pt1 Pt2 N2 -3.5(5) yes
O1 Pt1 Pt2 N1 -3.9(5) yes
N3 Pt1 Pt2 N5 -5.2(6) yes
N4 Pt1 Pt2 N6 -4.7(5) yes
C4 N1 C1 O1 -178.3(16) ?
C4 N1 C1 C2 0(2) ?
O1 C1 C2 C3 -179.2(16) ?
N1 C1 C2 C3 2(2) ?
C1 C2 C3 C4 -3(2) ?
C1 N1 C4 C3 -3(2) ?
C2 C3 C4 N1 4(2) ?
C8 N2 C5 O2 -180.0(16) ?
C8 N2 C5 C6 -3(2) ?
O2 C5 C6 C7 -179.1(16) ?
N2 C5 C6 C7 3.2(19) ?
C5 C6 C7 C8 -3(2) ?
C6 C7 C8 N2 1(2) ?
C5 N2 C8 C7 1(2) ?
